data_7202878
loop_
_publ_author_name
'Podgajny, Robert'
'Chmel, Nikola Paul'
'Ba\/landa, Maria'
'Tracz, Piotr'
'Gawe\/l, Bart\/lomiej'
'Zaj\;ac, Dariusz'
'Sikora, Marcin'
'Kapusta, Czes\/law'
'\/Lasocha, Wies\/law'
'Wasiuty\'nski, Tadeusz'
'Sieklucka, Barbara'

_publ_section_title
;
 Exploring the formation of 3D ferromagnetic cyano-bridged
 CuII2+x{CuII4[WV(CN)8]4--2x[WIV(CN)8]2x}&#x00B7;yH2O networks
;
_journal_issue 31
_journal_name_full 'Journal of Materials Chemistry'
_journal_page_first 3308
_journal_paper_doi 10.1039/b703640j
_journal_volume 17
_journal_year 2007
_chemical_formula_moiety 'Cu2+x, {Cu4 [W(V)(CN)8]4-2x; [W(IV)(CN)8]2x}.5H2O ; x=0.44(6)'
_chemical_formula_sum 'C32 H10 Cu6.44 N32 O5 W4'
_chemical_formula_weight 2067.279
_space_group_IT_number 139
_symmetry_cell_setting tetragonal
_symmetry_Int_Tables_number 139
_symmetry_space_group_name_Hall '-I 4 2'
_symmetry_space_group_name_H-M 'I 4/m m m'
_cell_angle_alpha 90
_cell_angle_beta 90
_cell_angle_gamma 90
_cell_formula_units_Z 2
_cell_length_a 7.2695(9)
_cell_length_b 7.2695(9)
_cell_length_c 28.268(5)
_cell_volume 1493.8(4)
_computing_publication_material '(Jana2000; Petricek and Dusek, 2000)'
_computing_structure_refinement '(Jana2000; Petricek and Dusek, 2000)'
_diffrn_radiation_type 'Cu K\a'
_diffrn_radiation_wavelength 1.54178
_exptl_absorpt_coefficient_mu 0.385
_exptl_absorpt_process_details '(Jana2000; Petricek and Dusek, 2000)'
_exptl_crystal_F_000 937
_pd_instr_location ' ?'
_pd_meas_2theta_range_inc 0.04
_pd_meas_2theta_range_max 59.980
_pd_meas_2theta_range_min 4.060
_pd_meas_number_of_points 1399
_pd_proc_2theta_range_inc 0.04
_pd_proc_2theta_range_max 59.98
_pd_proc_2theta_range_min 4.06
_pd_proc_ls_pref_orient_corr 'March & Dollase'
_pd_proc_ls_profile_function Pseudo-Voigt
_pd_proc_ls_prof_R_factor 0.0718
_pd_proc_ls_prof_wR_expected 0.0210
_pd_proc_ls_prof_wR_factor 0.0985
_refine_ls_extinction_method none
_refine_ls_number_parameters 15
_refine_ls_R_factor_all 0.0251
_refine_ls_R_factor_gt 0.0251
_refine_ls_shift/su_max 0.0479
_refine_ls_shift/su_mean 0.0090
_refine_ls_weighting_scheme sigma
_refine_ls_wR_factor_gt 0.0249
_refine_ls_wR_factor_ref 0.0249
_cod_data_source_file b703640j.txt
_cod_data_source_block (I)_compound_2
_cod_original_sg_symbol_Hall '-I 4;-2'
_cod_original_formula_sum 'C32 H10 Cu6.44 W4 N32 O5'
_cod_database_code 7202878

loop_
_symmetry_equiv_pos_site_id
_symmetry_equiv_pos_as_xyz
1 x,y,z
2 -y,x,z
3 -x,y,z
4 -x,-y,z
5 -y,-x,z
6 y,-x,z
7 x,-y,z
8 y,x,z
9 -x,-y,-z
10 y,-x,-z
11 x,-y,-z
12 x,y,-z
13 y,x,-z
14 -y,x,-z
15 -x,y,-z
16 -y,-x,-z
17 1/2+x,1/2+y,1/2+z
18 1/2-y,1/2+x,1/2+z
19 1/2-x,1/2+y,1/2+z
20 1/2-x,1/2-y,1/2+z
21 1/2-y,1/2-x,1/2+z
22 1/2+y,1/2-x,1/2+z
23 1/2+x,1/2-y,1/2+z
24 1/2+y,1/2+x,1/2+z
25 1/2-x,1/2-y,1/2-z
26 1/2+y,1/2-x,1/2-z
27 1/2+x,1/2-y,1/2-z
28 1/2+x,1/2+y,1/2-z
29 1/2+y,1/2+x,1/2-z
30 1/2-y,1/2+x,1/2-z
31 1/2-x,1/2+y,1/2-z
32 1/2-y,1/2-x,1/2-z

loop_
_atom_site_label
_atom_site_type_symbol
_atom_site_fract_x
_atom_site_fract_y
_atom_site_fract_z
_atom_site_adp_type
_atom_site_U_iso_or_equiv
_atom_site_symmetry_multiplicity
_atom_site_occupancy
_atom_site_calc_flag
_atom_site_refinement_flags
_atom_site_disorder_assembly
_atom_site_disorder_group
W1 W 0 0 0.1332(3) Uiso 0.010(2) 4 1 d . . .
Cu1 Cu 0 0 0.3267(7) Uiso 0.015(5) 4 1 d . . .
Cu2 Cu 0 0.5 0 Uiso 0.08(2) 4 0.61(15) d . . .
O1 O 0 0 0.435(2) Uiso 0.22(7) 4 1 d . . .
O2 O 0.38(3) 0.38(3) 0 Uiso 0.11(4) 8 0.125 d . . .
N1 N -0.1882(13) 0.1882(13) 0.3370(14) Uiso 0.02(1) 16 1 d . . .
N2 N 0 0.3122(10) 0.0486(4) Uiso 0.04(2) 16 0.75 d . . .
N3 N 0 0 0.2499(5) Uiso 0.07(5) 4 1 d . . .
C1 C -0.1999(16) 0.1999(16) 0.1554(16) Uiso 0.04(2) 16 1 d . . .
C2 C 0 0.1995(10) 0.0771(4) Uiso 0.09(4) 16 0.75 d . . .
C3 C 0 0 0.2092(5) Uiso 0.09(5) 4 1 d . . .

loop_
_atom_type_symbol
_atom_type_scat_dispersion_real
_atom_type_scat_dispersion_imag
_atom_type_scat_source
_atom_type_scat_Cromer_Mann_a1
_atom_type_scat_Cromer_Mann_b1
_atom_type_scat_Cromer_Mann_a2
_atom_type_scat_Cromer_Mann_b2
_atom_type_scat_Cromer_Mann_a3
_atom_type_scat_Cromer_Mann_b3
_atom_type_scat_Cromer_Mann_a4
_atom_type_scat_Cromer_Mann_b4
_atom_type_scat_Cromer_Mann_c
C 0.018 0.009 'International Tables Vol C Tables 4.2.6.8 and 6.1.1.4' 2.31 20.843901 1.02 10.2075 1.5886 0.5687 0.865 51.651199 0.2156
Cu -1.965 0.589 'International Tables Vol C Tables 4.2.6.8 and 6.1.1.4' 13.338 3.5828 7.1676 0.247 5.6158 11.3966 1.6735 64.812599 1.191
N 0.031 0.018 'International Tables Vol C Tables 4.2.6.8 and 6.1.1.4' 12.2126 0.0057 3.1322 9.8933 2.0125 28.997499 1.1663 0.5826 -11.529
O 0.049 0.032 'International Tables Vol C Tables 4.2.6.8 and 6.1.1.4' 3.0485 13.2771 2.2868 5.7011 1.5463 0.3239 0.867 32.908901 0.2508
W -5.473 5.577 'International Tables Vol C Tables 4.2.6.8 and 6.1.1.4' 29.0818 1.72029 15.43 9.2259 14.4327 0.321703 5.11982 57.056 9.8875

loop_
_geom_angle_atom_site_label_1
_geom_angle_atom_site_label_2
_geom_angle_atom_site_label_3
_geom_angle_site_symmetry_1
_geom_angle_site_symmetry_2
_geom_angle_site_symmetry_3
_geom_angle
_geom_angle_publ_flag
C1 W1 C1 . . 2_555 85.1(6) yes
C1 W1 C1 . . 3_555 85.1(6) yes
C1 W1 C1 . . 4_555 145.9(17) yes
C1 W1 C2 . . . 76.1(10) yes
C1 W1 C2 . . 2_555 76.1(10) yes
C1 W1 C2 . . 4_555 132.3(9) yes
C1 W1 C2 . . 6_555 132.3(9) yes
C1 W1 C3 . . . 73.0(12) yes
C1 W1 C1 2_555 . . 85.1(6) yes
C1 W1 C1 2_555 . 3_555 145.9(17) yes
C1 W1 C1 2_555 . 4_555 85.1(6) yes
C1 W1 C2 2_555 . . 132.3(9) yes
C1 W1 C2 2_555 . 2_555 76.1(10) yes
C1 W1 C2 2_555 . 4_555 76.1(10) yes
C1 W1 C2 2_555 . 6_555 132.3(9) yes
C1 W1 C3 2_555 . . 73.0(12) yes
C1 W1 C1 3_555 . . 85.1(6) yes
C1 W1 C1 3_555 . 2_555 145.9(17) yes
C1 W1 C1 3_555 . 4_555 85.1(6) yes
C1 W1 C2 3_555 . . 76.1(10) yes
C1 W1 C2 3_555 . 2_555 132.3(9) yes
C1 W1 C2 3_555 . 4_555 132.3(9) yes
C1 W1 C2 3_555 . 6_555 76.1(10) yes
C1 W1 C3 3_555 . . 73.0(12) yes
C1 W1 C1 4_555 . . 145.9(17) yes
C1 W1 C1 4_555 . 2_555 85.1(6) yes
C1 W1 C1 4_555 . 3_555 85.1(6) yes
C1 W1 C2 4_555 . . 132.3(9) yes
C1 W1 C2 4_555 . 2_555 132.3(9) yes
C1 W1 C2 4_555 . 4_555 76.1(10) yes
C1 W1 C2 4_555 . 6_555 76.1(10) yes
C1 W1 C3 4_555 . . 73.0(12) yes
C2 W1 C2 . . 2_555 57.0(3) yes
C2 W1 C2 . . 4_555 84.9(4) yes
C2 W1 C2 . . 6_555 57.0(3) yes
C2 W1 C3 . . . 137.5(3) yes
C2 W1 C2 2_555 . . 57.0(3) yes
C2 W1 C2 2_555 . 4_555 57.0(3) yes
C2 W1 C2 2_555 . 6_555 84.9(4) yes
C2 W1 C3 2_555 . . 137.5(3) yes
C2 W1 C2 4_555 . . 84.9(4) yes
C2 W1 C2 4_555 . 2_555 57.0(3) yes
C2 W1 C2 4_555 . 6_555 57.0(3) yes
C2 W1 C3 4_555 . . 137.5(3) yes
C2 W1 C2 6_555 . . 57.0(3) yes
C2 W1 C2 6_555 . 2_555 84.9(4) yes
C2 W1 C2 6_555 . 4_555 57.0(3) yes
C2 W1 C3 6_555 . . 137.5(3) yes
N1 Cu1 N1 . . 2_555 88.7(5) yes
N1 Cu1 N1 . . 3_555 88.7(5) yes
N1 Cu1 N1 . . 4_555 163(2) yes
N1 Cu1 N3 . . . 98.6(13) yes
N1 Cu1 N1 2_555 . . 88.7(5) yes
N1 Cu1 N1 2_555 . 3_555 163(2) yes
N1 Cu1 N1 2_555 . 4_555 88.7(5) yes
N1 Cu1 N3 2_555 . . 98.6(13) yes
N1 Cu1 N1 3_555 . . 88.7(5) yes
N1 Cu1 N1 3_555 . 2_555 163(2) yes
N1 Cu1 N1 3_555 . 4_555 88.7(5) yes
N1 Cu1 N3 3_555 . . 98.6(13) yes
N1 Cu1 N1 4_555 . . 163(2) yes
N1 Cu1 N1 4_555 . 2_555 88.7(5) yes
N1 Cu1 N1 4_555 . 3_555 88.7(5) yes
N1 Cu1 N3 4_555 . . 98.6(13) yes
O2 Cu2 O2 . . 9_565 180 yes
O2 Cu2 O2 . . 2_555 144(7) yes
O2 Cu2 O2 . . 10_565 36(7) yes
O2 Cu2 N2 . . . 77(3) yes
O2 Cu2 N2 . . 9_565 103(3) yes
O2 Cu2 N2 . . 4_565 103(3) yes
O2 Cu2 N2 . . 12_555 77(3) yes
O2 Cu2 O2 9_565 . . 180 yes
O2 Cu2 O2 9_565 . 2_555 36(7) yes
O2 Cu2 O2 9_565 . 10_565 144(7) yes
O2 Cu2 N2 9_565 . . 103(3) yes
O2 Cu2 N2 9_565 . 9_565 77(3) yes
O2 Cu2 N2 9_565 . 4_565 77(3) yes
O2 Cu2 N2 9_565 . 12_555 103(3) yes
O2 Cu2 O2 2_555 . . 144(7) yes
O2 Cu2 O2 2_555 . 9_565 36(7) yes
O2 Cu2 O2 2_555 . 10_565 180 yes
O2 Cu2 N2 2_555 . . 77(3) yes
O2 Cu2 N2 2_555 . 9_565 103(3) yes
O2 Cu2 N2 2_555 . 4_565 103(3) yes
O2 Cu2 N2 2_555 . 12_555 77(3) yes
O2 Cu2 O2 10_565 . . 36(7) yes
O2 Cu2 O2 10_565 . 9_565 144(7) yes
O2 Cu2 O2 10_565 . 2_555 180 yes
O2 Cu2 N2 10_565 . . 103(3) yes
O2 Cu2 N2 10_565 . 9_565 77(3) yes
O2 Cu2 N2 10_565 . 4_565 77(3) yes
O2 Cu2 N2 10_565 . 12_555 103(3) yes
N2 Cu2 N2 . . 9_565 180 yes
N2 Cu2 N2 . . 4_565 89.7(4) yes
N2 Cu2 N2 . . 12_555 90.3(4) yes
N2 Cu2 N2 9_565 . . 180 yes
N2 Cu2 N2 9_565 . 4_565 90.3(4) yes
N2 Cu2 N2 9_565 . 12_555 89.7(4) yes
N2 Cu2 N2 4_565 . . 89.7(4) yes
N2 Cu2 N2 4_565 . 9_565 90.3(4) yes
N2 Cu2 N2 4_565 . 12_555 180 yes
N2 Cu2 N2 12_555 . . 90.3(4) yes
N2 Cu2 N2 12_555 . 9_565 89.7(4) yes
N2 Cu2 N2 12_555 . 4_565 180 yes
O2 O1 O2 17_445 . 25_555 69(7) yes
O2 O1 O2 17_445 . 18_545 47(8) yes
O2 O1 O2 17_445 . 26_455 47(8) yes
O2 O1 O2 25_555 . 17_445 69(7) yes
O2 O1 O2 25_555 . 18_545 47(8) yes
O2 O1 O2 25_555 . 26_455 47(8) yes
O2 O1 O2 18_545 . 17_445 47(8) yes
O2 O1 O2 18_545 . 25_555 47(8) yes
O2 O1 O2 18_545 . 26_455 69(7) yes
O2 O1 O2 26_455 . 17_445 47(8) yes
O2 O1 O2 26_455 . 25_555 47(8) yes
O2 O1 O2 26_455 . 18_545 69(7) yes
Cu2 O2 Cu2 . . 2_655 126(8) yes
Cu2 O2 O1 . . 17_554 105(7) yes
Cu2 O2 O1 . . 25_555 105(7) yes
Cu2 O2 O2 . . 9_665 117(10) yes
Cu2 O2 O2 . . 2_655 162(14) yes
Cu2 O2 O2 . . 10_565 72(11) yes
Cu2 O2 Cu2 2_655 . . 126(8) yes
Cu2 O2 O1 2_655 . 17_554 105(7) yes
Cu2 O2 O1 2_655 . 25_555 105(7) yes
Cu2 O2 O2 2_655 . 9_665 117(10) yes
Cu2 O2 O2 2_655 . 2_655 72(11) yes
Cu2 O2 O2 2_655 . 10_565 162(14) yes
O1 O2 O1 17_554 . 25_555 111(10) yes
O1 O2 O2 17_554 . 9_665 55(5) yes
O1 O2 O2 17_554 . 2_655 66(7) yes
O1 O2 O2 17_554 . 10_565 66(7) yes
O1 O2 O1 25_555 . 17_554 111(10) yes
O1 O2 O2 25_555 . 9_665 55(5) yes
O1 O2 O2 25_555 . 2_655 66(7) yes
O1 O2 O2 25_555 . 10_565 66(7) yes
O2 O2 O2 9_665 . 2_655 45(11) yes
O2 O2 O2 9_665 . 10_565 45(11) yes
O2 O2 O2 2_655 . 9_665 45(11) yes
O2 O2 O2 2_655 . 10_565 90 yes
O2 O2 O2 10_565 . 9_665 45(11) yes
O2 O2 O2 10_565 . 2_655 90 yes
Cu1 N1 N1 . . 2_555 45.6(3) yes
Cu1 N1 N1 . . 3_555 45.6(3) yes
Cu1 N1 C1 . . 25_455 178(4) yes
N1 N1 N1 2_555 . 3_555 90 yes
N1 N1 C1 2_555 . 25_455 134.0(11) yes
N1 N1 N1 3_555 . 2_555 90 yes
N1 N1 C1 3_555 . 25_455 134.0(11) yes
Cu2 N2 N2 . . 4_565 45.2(3) yes
Cu2 N2 N2 . . 12_555 44.8(3) yes
Cu2 N2 C2 . . . 179.4(9) yes
Cu2 N2 C2 . . 2_555 140.6(4) yes
Cu2 N2 C2 . . 6_555 140.6(4) yes
N2 N2 N2 4_565 . 12_555 90 yes
N2 N2 C2 4_565 . . 135.5(8) yes
N2 N2 C2 4_565 . 2_555 143.8(3) yes
N2 N2 C2 4_565 . 6_555 143.8(3) yes
N2 N2 N2 12_555 . 4_565 90 yes
N2 N2 C2 12_555 . . 134.5(7) yes
N2 N2 C2 12_555 . 2_555 106.7(4) yes
N2 N2 C2 12_555 . 6_555 106.7(4) yes
C2 N2 C2 . . 2_555 39.0(4) yes
C2 N2 C2 . . 6_555 39.0(4) yes
C2 N2 C2 2_555 . . 39.0(4) yes
C2 N2 C2 2_555 . 6_555 62.1(2) yes
C2 N2 C2 6_555 . . 39.0(4) yes
C2 N2 C2 6_555 . 2_555 62.1(2) yes
Cu1 N3 C3 . . . 180 yes
W1 C1 N1 . . 25_455 173(4) yes
W1 C1 C1 . . 2_555 47.5(5) yes
W1 C1 C1 . . 3_555 47.5(5) yes
W1 C1 C2 . . . 51.9(8) yes
W1 C1 C2 . . 2_555 51.9(8) yes
W1 C1 C3 . . . 53.5(5) yes
N1 C1 C1 25_455 . 2_555 134.0(12) yes
N1 C1 C1 25_455 . 3_555 134.0(12) yes
N1 C1 C2 25_455 . . 122(3) yes
N1 C1 C2 25_455 . 2_555 122(3) yes
N1 C1 C3 25_455 . . 133(4) yes
C1 C1 C1 2_555 . 3_555 90 yes
C1 C1 C2 2_555 . . 89.9(11) yes
C1 C1 C2 2_555 . 2_555 56.7(10) yes
C1 C1 C3 2_555 . . 55.3(7) yes
C1 C1 C1 3_555 . 2_555 90 yes
C1 C1 C2 3_555 . . 56.7(10) yes
C1 C1 C2 3_555 . 2_555 89.9(11) yes
C1 C1 C3 3_555 . . 55.3(7) yes
C2 C1 C2 . . 2_555 45.5(7) yes
C2 C1 C3 . . . 100.6(6) yes
C2 C1 C2 2_555 . . 45.5(7) yes
C2 C1 C3 2_555 . . 100.6(6) yes
W1 C2 N2 . . . 177.0(8) yes
W1 C2 N2 . . 2_555 82.2(3) yes
W1 C2 N2 . . 6_555 82.2(3) yes
W1 C2 C1 . . . 52.0(4) yes
W1 C2 C1 . . 3_555 52.0(4) yes
W1 C2 C2 . . 2_555 61.5(3) yes
W1 C2 C2 . . 4_555 47.5(3) yes
W1 C2 C2 . . 6_555 61.5(3) yes
N2 C2 N2 . . 2_555 99.6(5) yes
N2 C2 N2 . . 6_555 99.6(5) yes
N2 C2 C1 . . . 125.8(6) yes
N2 C2 C1 . . 3_555 125.8(6) yes
N2 C2 C2 . . 2_555 120.3(6) yes
N2 C2 C2 . . 4_555 135.5(8) yes
N2 C2 C2 . . 6_555 120.3(6) yes
N2 C2 N2 2_555 . . 99.6(5) yes
N2 C2 N2 2_555 . 6_555 107.7(3) yes
N2 C2 C1 2_555 . . 78.3(6) yes
N2 C2 C1 2_555 . 3_555 133.1(6) yes
N2 C2 C2 2_555 . 2_555 20.7(3) yes
N2 C2 C2 2_555 . 4_555 58.95(17) yes
N2 C2 C2 2_555 . 6_555 101.9(3) yes
N2 C2 N2 6_555 . . 99.6(5) yes
N2 C2 N2 6_555 . 2_555 107.7(3) yes
N2 C2 C1 6_555 . . 133.1(6) yes
N2 C2 C1 6_555 . 3_555 78.3(6) yes
N2 C2 C2 6_555 . 2_555 101.9(3) yes
N2 C2 C2 6_555 . 4_555 58.95(17) yes
N2 C2 C2 6_555 . 6_555 20.7(3) yes
C1 C2 C1 . . 3_555 66.6(8) yes
C1 C2 C2 . . 2_555 67.2(5) yes
C1 C2 C2 . . 4_555 90.1(4) yes
C1 C2 C2 . . 6_555 112.9(6) yes
C1 C2 C1 3_555 . . 66.6(8) yes
C1 C2 C2 3_555 . 2_555 112.9(6) yes
C1 C2 C2 3_555 . 4_555 90.1(4) yes
C1 C2 C2 3_555 . 6_555 67.2(5) yes
C2 C2 C2 2_555 . 4_555 45.0(2) yes
C2 C2 C2 2_555 . 6_555 90 yes
C2 C2 C2 4_555 . 2_555 45.0(2) yes
C2 C2 C2 4_555 . 6_555 45.0(2) yes
C2 C2 C2 6_555 . 2_555 90 yes
C2 C2 C2 6_555 . 4_555 45.0(2) yes
W1 C3 N3 . . . 180 yes
W1 C3 C1 . . . 53.5(9) yes
W1 C3 C1 . . 2_555 53.5(9) yes
W1 C3 C1 . . 3_555 53.5(9) yes
W1 C3 C1 . . 4_555 53.5(9) yes
N3 C3 C1 . . . 126.5(9) yes
N3 C3 C1 . . 2_555 126.5(9) yes
N3 C3 C1 . . 3_555 126.5(9) yes
N3 C3 C1 . . 4_555 126.5(9) yes
C1 C3 C1 . . 2_555 69.3(7) yes
C1 C3 C1 . . 3_555 69.3(7) yes
C1 C3 C1 . . 4_555 107.1(13) yes
C1 C3 C1 2_555 . . 69.3(7) yes
C1 C3 C1 2_555 . 3_555 107.1(13) yes
C1 C3 C1 2_555 . 4_555 69.3(7) yes
C1 C3 C1 3_555 . . 69.3(7) yes
C1 C3 C1 3_555 . 2_555 107.1(13) yes
C1 C3 C1 3_555 . 4_555 69.3(7) yes
C1 C3 C1 4_555 . . 107.1(13) yes
C1 C3 C1 4_555 . 2_555 69.3(7) yes
C1 C3 C1 4_555 . 3_555 69.3(7) yes

loop_
_geom_bond_atom_site_label_1
_geom_bond_atom_site_label_2
_geom_bond_site_symmetry_1
_geom_bond_site_symmetry_2
_geom_bond_distance
_geom_bond_publ_flag
W1 C1 . . 2.149(17) yes
W1 C1 . 2_555 2.149(17) yes
W1 C1 . 3_555 2.149(17) yes
W1 C1 . 4_555 2.149(17) yes
W1 C2 . . 2.148(11) yes
W1 C2 . 2_555 2.148(11) yes
W1 C2 . 4_555 2.148(11) yes
W1 C2 . 6_555 2.148(11) yes
W1 C3 . . 2.149(15) yes
Cu1 N1 . . 1.957(12) yes
Cu1 N1 . 2_555 1.957(12) yes
Cu1 N1 . 3_555 1.957(12) yes
Cu1 N1 . 4_555 1.957(12) yes
Cu1 N3 . . 2.17(2) yes
Cu2 O2 . . 2.9(2) yes
Cu2 O2 . 9_565 2.9(2) yes
Cu2 O2 . 2_555 2.9(2) yes
Cu2 O2 . 10_565 2.9(2) yes
Cu2 N2 . . 1.936(9) yes
Cu2 N2 . 9_565 1.936(9) yes
Cu2 N2 . 4_565 1.936(9) yes
Cu2 N2 . 12_555 1.936(9) yes
O1 O2 . 17_445 2.22(14) yes
O1 O2 . 25_555 2.22(14) yes
O1 O2 . 18_545 2.22(14) yes
O1 O2 . 26_455 2.22(14) yes
O2 O2 . 9_665 2.5(3) yes
O2 O2 . 2_655 1.8(3) yes
O2 O2 . 10_565 1.8(3) yes
N1 N1 . 2_555 2.736(13) yes
N1 N1 . 3_555 2.736(13) yes
N1 C1 . 25_455 1.170(19) yes
N2 N2 . 4_565 2.730(10) yes
N2 N2 . 12_555 2.746(15) yes
N2 C2 . . 1.150(13) yes
N2 C2 . 2_555 2.812(8) yes
N2 C2 . 6_555 2.812(8) yes
N3 C3 . . 1.150(19) yes
C1 C1 . 2_555 2.907(17) yes
C1 C1 . 3_555 2.907(17) yes
C1 C2 . . 2.65(4) yes
C1 C2 . 2_555 2.65(4) yes
C1 C3 . . 2.56(3) yes
C2 C2 . 2_555 2.051(7) yes
C2 C2 . 4_555 2.900(10) yes
C2 C2 . 6_555 2.051(7) yes
